data_4307118
loop_
_publ_author_name
'Jun Xia'
'Bin Zhao'
'Hong-Sheng Wang'
'Wei Shi'
'Yue Ma'
'Hai-Bin Song'
'Peng Cheng'
'Dai-Zheng Liao'
'Shi-Ping Yan'

_publ_section_title
;
Two- and Three-Dimensional Lanthanide Complexes: Synthesis, Crystal
Structures, and Properties
;
_journal_name_full 'Inorganic Chemistry'
_journal_page_first 3450
_journal_page_last 3458
_journal_paper_doi 10.1021/ic061620p
_journal_volume 46
_journal_year 2007
_chemical_formula_sum 'C15 H18 Gd2 N6 O18'
_chemical_formula_weight 884.85
_chemical_name_systematic
; 
 ? 
;
_space_group_IT_number 14
_symmetry_cell_setting monoclinic
_symmetry_space_group_name_Hall '-P 2ybc'
_symmetry_space_group_name_H-M 'P 1 21/c 1'
_atom_sites_solution_hydrogens geom
_atom_sites_solution_primary direct
_atom_sites_solution_secondary difmap
_audit_creation_method SHELXL-97
_cell_angle_alpha 90.00
_cell_angle_beta 100.224(2)
_cell_angle_gamma 90.00
_cell_formula_units_Z 2
_cell_length_a 10.9880(18)
_cell_length_b 10.2056(17)
_cell_length_c 10.5712(17)
_cell_measurement_reflns_used 4477
_cell_measurement_temperature 294(2)
_cell_measurement_theta_max 26.36
_cell_measurement_theta_min 2.74
_cell_volume 1166.6(3)
_computing_cell_refinement 'Bruker SMART'
_computing_data_collection 'Bruker SMART'
_computing_data_reduction 'Bruker SAINT'
_computing_molecular_graphics 'Bruker SHELXTL'
_computing_publication_material 'Bruker SHELXTL'
_computing_structure_refinement 'SHELXL-97 (Sheldrick, 1997)'
_computing_structure_solution 'SHELXS-97 (Sheldrick, 1990)'
_diffrn_ambient_temperature 294(2)
_diffrn_measured_fraction_theta_full 0.998
_diffrn_measured_fraction_theta_max 0.998
_diffrn_measurement_device_type 'CCD area detector'
_diffrn_measurement_method 'phi and omega scans'
_diffrn_radiation_monochromator graphite
_diffrn_radiation_source 'fine-focus sealed tube'
_diffrn_radiation_type MoK\a
_diffrn_radiation_wavelength 0.71073
_diffrn_reflns_av_R_equivalents 0.0203
_diffrn_reflns_av_sigmaI/netI 0.0226
_diffrn_reflns_limit_h_max 12
_diffrn_reflns_limit_h_min -13
_diffrn_reflns_limit_k_max 9
_diffrn_reflns_limit_k_min -12
_diffrn_reflns_limit_l_max 13
_diffrn_reflns_limit_l_min -12
_diffrn_reflns_number 6419
_diffrn_reflns_theta_full 26.36
_diffrn_reflns_theta_max 26.36
_diffrn_reflns_theta_min 1.88
_exptl_absorpt_coefficient_mu 5.741
_exptl_absorpt_correction_T_max 1.000000
_exptl_absorpt_correction_T_min 0.704629
_exptl_absorpt_correction_type multi-scan
_exptl_absorpt_process_details SADABS
_exptl_crystal_density_diffrn 2.519
_exptl_crystal_density_method 'not measured'
_exptl_crystal_F_000 844
_exptl_crystal_size_max 0.22
_exptl_crystal_size_mid 0.20
_exptl_crystal_size_min 0.12
_refine_diff_density_max 1.153
_refine_diff_density_min -0.794
_refine_diff_density_rms 0.107
_refine_ls_extinction_coef 0.0042(2)
_refine_ls_extinction_expression Fc^*^=kFc[1+0.001xFc^2^\l^3^/sin(2\q)]^-1/4^
_refine_ls_extinction_method SHELXL
_refine_ls_goodness_of_fit_ref 1.028
_refine_ls_hydrogen_treatment mixed
_refine_ls_matrix_type full
_refine_ls_number_parameters 212
_refine_ls_number_reflns 2382
_refine_ls_number_restraints 27
_refine_ls_restrained_S_all 1.041
_refine_ls_R_factor_all 0.0234
_refine_ls_R_factor_gt 0.0201
_refine_ls_shift/su_max 0.002
_refine_ls_shift/su_mean 0.000
_refine_ls_structure_factor_coef Fsqd
_refine_ls_weighting_details 'calc w=1/[\s^2^(Fo^2^)+(0.0237P)^2^+2.5086P] where P=(Fo^2^+2Fc^2^)/3'
_refine_ls_weighting_scheme calc
_refine_ls_wR_factor_gt 0.0481
_refine_ls_wR_factor_ref 0.0494
_reflns_number_gt 2179
_reflns_number_total 2382
_reflns_threshold_expression >2sigma(I)
_cod_data_source_file ic061620psi20060828_112901.cif
_cod_data_source_block 060301a
_cod_depositor_comments
;
The following automatic conversions were performed:
'_symmetry_cell_setting' value 'Monoclinic' changed to 'monoclinic'
according to '/home/saulius/struct/CIF-dictionaries/cif_core.dic'
dictionary named 'cif_core.dic' version 2.4.1 from
2010-06-29.

'_exptl_absorpt_correction_type' value 'MULTI-SCAN' changed
to 'multi-scan' according to
'/home/saulius/struct/CIF-dictionaries/cif_core.dic' dictionary named
'cif_core.dic' version 2.4.1 from 2010-06-29.

Automatic conversion script
Id: cif_fix_enum 1527 2010-12-29 10:47:43Z saulius 
;
_cod_database_code 4307118

loop_
_symmetry_equiv_pos_as_xyz
'x, y, z'
'-x, y+1/2, -z+1/2'
'-x, -y, -z'
'x, -y-1/2, z-1/2'

loop_
_atom_site_label
_atom_site_type_symbol
_atom_site_fract_x
_atom_site_fract_y
_atom_site_fract_z
_atom_site_U_iso_or_equiv
_atom_site_adp_type
_atom_site_occupancy
_atom_site_symmetry_multiplicity
_atom_site_calc_flag
_atom_site_refinement_flags
_atom_site_disorder_assembly
_atom_site_disorder_group
Gd1 Gd 0.212796(15) 0.052855(15) 0.898630(15) 0.01457(8) Uani 1 1 d . . .
O1 O 0.1826(3) 0.8243(2) 0.9250(2) 0.0249(6) Uani 1 1 d . . .
O2 O 0.1915(3) 0.6782(3) 0.7680(2) 0.0272(6) Uani 1 1 d . . .
O3 O 0.1253(2) 0.1891(2) 1.0465(2) 0.0225(6) Uani 1 1 d . . .
O4 O 0.1408(3) 0.2737(2) 1.2432(2) 0.0255(6) Uani 1 1 d . . .
O5 O 0.3127(3) -0.0039(3) 1.1161(3) 0.0311(7) Uani 1 1 d . . .
H5A H 0.2925 -0.0653 1.1627 0.037 Uiso 1 1 d R . .
H5B H 0.3539 0.0593 1.1549 0.037 Uiso 1 1 d R . .
O6 O -0.0032(2) 0.0153(3) 0.8535(2) 0.0230(6) Uani 1 1 d . . .
H6A H -0.0542 0.0688 0.8100 0.028 Uiso 1 1 d R . .
H6B H -0.0350 -0.0557 0.8754 0.028 Uiso 1 1 d R . .
O7 O 0.4037(3) -0.0580(3) 0.8723(3) 0.0425(8) Uani 1 1 d . . .
H7A H 0.4338 -0.0675 0.8037 0.051 Uiso 1 1 d R . .
H7B H 0.4521 -0.0230 0.9354 0.051 Uiso 1 1 d R . .
N1 N 0.1898(3) 0.6222(3) 1.1001(3) 0.0197(6) Uani 1 1 d . . .
H1A H 0.1877 0.6973 1.1444 0.024 Uiso 1 1 d R . .
N2 N 0.1809(3) 0.5117(3) 1.1655(3) 0.0185(6) Uani 1 1 d . . .
C1 C 0.1840(3) 0.7099(3) 0.8813(3) 0.0172(7) Uani 1 1 d . . .
C2 C 0.1762(3) 0.6005(3) 0.9726(3) 0.0168(7) Uani 1 1 d . . .
C3 C 0.1574(3) 0.4677(3) 0.9529(3) 0.0174(7) Uani 1 1 d . . .
H3 H 0.1450 0.4227 0.8753 0.021 Uiso 1 1 calc R . .
C4 C 0.1611(3) 0.4166(3) 1.0759(3) 0.0160(7) Uani 1 1 d . . .
C5 C 0.1423(3) 0.2833(3) 1.1247(3) 0.0167(7) Uani 1 1 d . . .
O8 O 0.3615(7) 0.2162(7) 0.9552(7) 0.0308(11) Uani 0.50 1 d PDU . .
O9 O 0.3984(13) 0.2758(18) 0.7613(9) 0.055(3) Uani 0.50 1 d PD . .
O10 O 0.6188(7) 0.8005(7) 1.0689(7) 0.0308(11) Uani 0.50 1 d PD . .
O11 O 0.5581(13) 0.7002(18) 1.2352(9) 0.055(3) Uani 0.50 1 d PD . .
C6 C 0.4032(7) 0.2931(8) 0.8789(9) 0.0256(11) Uani 0.50 1 d PDU . .
N3 N 0.5049(6) 0.4914(6) 0.8447(6) 0.0246(14) Uani 0.50 1 d PD . .
N4 N 0.5428(6) 0.6008(6) 0.9106(5) 0.0202(13) Uani 0.50 1 d PD . .
H4A H 0.5721 0.6717 0.8754 0.024 Uiso 0.50 1 d PR . .
C9 C 0.5251(19) 0.5972(11) 1.0341(8) 0.018(2) Uani 0.50 1 d PD . .
C8 C 0.4834(7) 0.4710(7) 1.0541(7) 0.0223(16) Uani 0.50 1 d PD . .
H8A H 0.4645 0.4355 1.1325 0.027 Uiso 0.50 1 d PR . .
C7 C 0.4629(19) 0.4158(12) 0.9324(8) 0.018(2) Uani 0.50 1 d PD . .
C10 C 0.5711(7) 0.7091(8) 1.1200(9) 0.0256(11) Uani 0.50 1 d PD . .

loop_
_atom_site_aniso_label
_atom_site_aniso_U_11
_atom_site_aniso_U_22
_atom_site_aniso_U_33
_atom_site_aniso_U_23
_atom_site_aniso_U_13
_atom_site_aniso_U_12
Gd1 0.02352(12) 0.01046(11) 0.00984(11) -0.00084(6) 0.00326(6) -0.00246(6)
O1 0.0370(15) 0.0136(13) 0.0237(14) -0.0002(10) 0.0045(11) -0.0009(11)
O2 0.0494(17) 0.0198(14) 0.0130(12) 0.0026(10) 0.0072(11) -0.0037(12)
O3 0.0389(15) 0.0122(12) 0.0180(13) -0.0038(10) 0.0098(11) -0.0053(11)
O4 0.0507(17) 0.0142(13) 0.0132(12) 0.0007(10) 0.0100(11) -0.0024(12)
O5 0.0402(16) 0.0337(16) 0.0178(14) 0.0035(12) 0.0007(12) -0.0103(13)
O6 0.0245(13) 0.0190(13) 0.0247(14) 0.0068(11) 0.0020(11) -0.0021(11)
O7 0.0301(16) 0.067(2) 0.0313(17) -0.0100(15) 0.0082(13) 0.0081(15)
N1 0.0361(17) 0.0093(14) 0.0140(14) 0.0005(11) 0.0054(13) -0.0020(12)
N2 0.0332(17) 0.0098(14) 0.0132(14) 0.0003(11) 0.0064(12) -0.0033(12)
C1 0.0256(18) 0.0078(15) 0.0169(17) 0.0033(13) 0.0005(14) -0.0015(13)
C2 0.0235(18) 0.0136(16) 0.0129(16) 0.0010(13) 0.0020(13) 0.0008(14)
C3 0.0290(19) 0.0130(17) 0.0103(16) -0.0009(13) 0.0036(14) -0.0003(14)
C4 0.0224(17) 0.0125(16) 0.0133(16) -0.0001(13) 0.0037(13) 0.0001(13)
C5 0.0206(17) 0.0140(17) 0.0154(16) -0.0004(13) 0.0033(13) -0.0014(13)
O8 0.0315(13) 0.0285(13) 0.0332(14) -0.0007(10) 0.0080(9) -0.0038(9)
O9 0.069(9) 0.066(6) 0.033(2) -0.019(3) 0.017(4) -0.014(5)
O10 0.0315(13) 0.0285(13) 0.0332(14) -0.0007(10) 0.0080(9) -0.0038(9)
O11 0.069(9) 0.066(6) 0.033(2) -0.019(3) 0.017(4) -0.014(5)
C6 0.0255(15) 0.0262(13) 0.0257(13) -0.0023(9) 0.0060(10) -0.0019(10)
N3 0.031(3) 0.027(3) 0.016(3) -0.004(3) 0.004(3) -0.011(3)
N4 0.031(3) 0.015(3) 0.015(3) 0.003(3) 0.007(3) -0.006(3)
C9 0.021(4) 0.016(3) 0.013(5) 0.009(4) -0.007(5) 0.000(3)
C8 0.029(4) 0.018(4) 0.021(4) 0.001(3) 0.008(3) -0.007(3)
C7 0.021(4) 0.016(3) 0.013(5) 0.009(4) -0.007(5) 0.000(3)
C10 0.0255(15) 0.0262(13) 0.0257(13) -0.0023(9) 0.0060(10) -0.0019(10)

loop_
_atom_type_symbol
_atom_type_description
_atom_type_scat_dispersion_real
_atom_type_scat_dispersion_imag
_atom_type_scat_source
C C 0.0033 0.0016 'International Tables Vol C Tables 4.2.6.8 and 6.1.1.4'
H H 0.0000 0.0000 'International Tables Vol C Tables 4.2.6.8 and 6.1.1.4'
N N 0.0061 0.0033 'International Tables Vol C Tables 4.2.6.8 and 6.1.1.4'
O O 0.0106 0.0060 'International Tables Vol C Tables 4.2.6.8 and 6.1.1.4'
Gd Gd -0.1653 3.9035 'International Tables Vol C Tables 4.2.6.8 and 6.1.1.4'

loop_
_geom_angle_atom_site_label_1
_geom_angle_atom_site_label_2
_geom_angle_atom_site_label_3
_geom_angle
_geom_angle_site_symmetry_1
_geom_angle_site_symmetry_3
_geom_angle_publ_flag
O8 Gd1 O10 9.8(3) . 3_667 ?
O8 Gd1 O6 142.89(19) . . ?
O10 Gd1 O6 149.89(19) 3_667 . ?
O8 Gd1 O1 140.8(2) . 1_545 ?
O10 Gd1 O1 136.7(2) 3_667 1_545 ?
O6 Gd1 O1 73.11(9) . 1_545 ?
O8 Gd1 O3 76.35(17) . . ?
O10 Gd1 O3 86.12(18) 3_667 . ?
O6 Gd1 O3 73.97(9) . . ?
O1 Gd1 O3 114.14(9) 1_545 . ?
O8 Gd1 O5 75.55(19) . . ?
O10 Gd1 O5 78.63(19) 3_667 . ?
O6 Gd1 O5 114.79(9) . . ?
O1 Gd1 O5 72.86(10) 1_545 . ?
O3 Gd1 O5 71.95(10) . . ?
O8 Gd1 O7 77.53(19) . . ?
O10 Gd1 O7 69.08(19) 3_667 . ?
O6 Gd1 O7 138.81(10) . . ?
O1 Gd1 O7 72.51(10) 1_545 . ?
O3 Gd1 O7 142.09(10) . . ?
O5 Gd1 O7 75.25(11) . . ?
O8 Gd1 O4 77.5(2) . 4_565 ?
O10 Gd1 O4 77.9(2) 3_667 4_565 ?
O6 Gd1 O4 77.80(9) . 4_565 ?
O1 Gd1 O4 138.75(9) 1_545 4_565 ?
O3 Gd1 O4 84.26(8) . 4_565 ?
O5 Gd1 O4 147.48(10) . 4_565 ?
O7 Gd1 O4 116.10(10) . 4_565 ?
O8 Gd1 N2 114.03(18) . 4_565 ?
O10 Gd1 N2 106.16(18) 3_667 4_565 ?
O6 Gd1 N2 78.45(10) . 4_565 ?
O1 Gd1 N2 81.94(9) 1_545 4_565 ?
O3 Gd1 N2 141.53(9) . 4_565 ?
O5 Gd1 N2 145.50(10) . 4_565 ?
O7 Gd1 N2 74.92(10) . 4_565 ?
O4 Gd1 N2 63.86(9) 4_565 4_565 ?
C1 O1 Gd1 149.0(2) . 1_565 ?
C5 O3 Gd1 146.6(2) . . ?
C5 O4 Gd1 123.5(2) . 4_566 ?
Gd1 O5 H5A 127.0 . . ?
Gd1 O5 H5B 112.8 . . ?
H5A O5 H5B 116.8 . . ?
Gd1 O6 H6A 122.9 . . ?
Gd1 O6 H6B 121.8 . . ?
H6A O6 H6B 115.2 . . ?
Gd1 O7 H7A 128.2 . . ?
Gd1 O7 H7B 98.3 . . ?
H7A O7 H7B 115.4 . . ?
N2 N1 C2 111.9(3) . . ?
N2 N1 H1A 116.0 . . ?
C2 N1 H1A 130.7 . . ?
N1 N2 C4 105.2(3) . . ?
N1 N2 Gd1 135.9(2) . 4_566 ?
C4 N2 Gd1 118.5(2) . 4_566 ?
O1 C1 O2 126.5(3) . . ?
O1 C1 C2 117.0(3) . . ?
O2 C1 C2 116.5(3) . . ?
N1 C2 C3 107.4(3) . . ?
N1 C2 C1 121.0(3) . . ?
C3 C2 C1 131.5(3) . . ?
C2 C3 C4 104.4(3) . . ?
C2 C3 H3 127.8 . . ?
C4 C3 H3 127.8 . . ?
N2 C4 C3 111.1(3) . . ?
N2 C4 C5 115.5(3) . . ?
C3 C4 C5 133.3(3) . . ?
O4 C5 O3 124.5(3) . . ?
O4 C5 C4 116.4(3) . . ?
O3 C5 C4 119.0(3) . . ?
O10 O8 C6 64.0(18) 3_667 . ?
O10 O8 C10 58.1(18) 3_667 3_667 ?
C6 O8 C10 10.6(6) . 3_667 ?
O10 O8 Gd1 88(2) 3_667 . ?
C6 O8 Gd1 126.5(6) . . ?
C10 O8 Gd1 131.1(6) 3_667 . ?
O11 O9 C6 89(2) 3_667 . ?
O11 O9 C10 78.3(19) 3_667 3_667 ?
C6 O9 C10 12.9(7) . 3_667 ?
O8 O10 C6 98(2) 3_667 3_667 ?
O8 O10 C10 106(2) 3_667 . ?
C6 O10 C10 12.8(7) 3_667 . ?
O8 O10 Gd1 82(2) 3_667 3_667 ?
C6 O10 Gd1 133.1(7) 3_667 3_667 ?
C10 O10 Gd1 142.7(6) . 3_667 ?
O9 O11 C10 77.2(18) 3_667 . ?
O9 O11 C6 67.5(18) 3_667 3_667 ?
C10 O11 C6 11.7(6) . 3_667 ?
C10 C6 O10 102(3) 3_667 3_667 ?
C10 C6 O9 84(3) 3_667 . ?
O10 C6 O9 112.7(10) 3_667 . ?
C10 C6 O8 113(3) 3_667 . ?
O10 C6 O8 18.2(6) 3_667 . ?
O9 C6 O8 126.2(9) . . ?
C10 C6 O11 64(3) 3_667 3_667 ?
O10 C6 O11 126.7(13) 3_667 3_667 ?
O9 C6 O11 23.2(8) . 3_667 ?
O8 C6 O11 143.8(13) . 3_667 ?
C10 C6 C7 71(3) 3_667 . ?
O10 C6 C7 129.5(9) 3_667 . ?
O9 C6 C7 116.0(9) . . ?
O8 C6 C7 117.8(8) . . ?
O11 C6 C7 96.3(8) 3_667 . ?
C10 C6 C9 69(3) 3_667 3_667 ?
O10 C6 C9 116.0(9) 3_667 3_667 ?
O9 C6 C9 127.8(9) . 3_667 ?
O8 C6 C9 105.6(7) . 3_667 ?
O11 C6 C9 106.4(9) 3_667 3_667 ?
C7 C6 C9 13.9(8) . 3_667 ?
C8 N3 N4 41.2(4) 3_667 . ?
C8 N3 C7 62.4(7) 3_667 . ?
N4 N3 C7 103.4(6) . . ?
C8 N3 C9 56.8(5) 3_667 3_667 ?
N4 N3 C9 98.0(5) . 3_667 ?
C7 N3 C9 8.9(13) . 3_667 ?
C8 N4 N3 56.0(6) 3_667 . ?
C8 N4 C9 57.5(8) 3_667 . ?
N3 N4 C9 113.2(7) . . ?
C8 N4 C7 55.5(5) 3_667 3_667 ?
N3 N4 C7 111.5(5) . 3_667 ?
C9 N4 C7 7.3(16) . 3_667 ?
C8 N4 H4A 177.7 3_667 . ?
N3 N4 H4A 123.7 . . ?
C9 N4 H4A 123.0 . . ?
C7 N4 H4A 124.7 3_667 . ?
C7 C9 C8 121(4) 3_667 3_667 ?
C7 C9 N4 146(7) 3_667 . ?
C8 C9 N4 40.7(5) 3_667 . ?
C7 C9 C8 67(2) 3_667 . ?
C8 C9 C8 65.5(8) 3_667 . ?
N4 C9 C8 106.2(7) . . ?
C7 C9 C10 71(3) 3_667 . ?
C8 C9 C10 157.6(12) 3_667 . ?
N4 C9 C10 118.4(8) . . ?
C8 C9 C10 134.4(7) . . ?
C7 C9 C6 69(2) 3_667 3_667 ?
C8 C9 C6 149.8(14) 3_667 3_667 ?
N4 C9 C6 113.8(8) . 3_667 ?
C8 C9 C6 135.5(9) . 3_667 ?
C10 C9 C6 10.1(5) . 3_667 ?
C7 C9 N3 33(4) 3_667 3_667 ?
C8 C9 N3 107.4(9) 3_667 3_667 ?
N4 C9 N3 147.9(8) . 3_667 ?
C8 C9 N3 42.2(4) . 3_667 ?
C10 C9 N3 92.3(6) . 3_667 ?
C6 C9 N3 94.9(6) 3_667 3_667 ?
N4 C8 N3 82.8(7) 3_667 3_667 ?
N4 C8 C9 81.8(8) 3_667 3_667 ?
N3 C8 C9 162.9(11) 3_667 3_667 ?
N4 C8 C7 149.5(10) 3_667 3_667 ?
N3 C8 C7 67.4(6) 3_667 3_667 ?
C9 C8 C7 126.7(11) 3_667 3_667 ?
N4 C8 C7 92.5(7) 3_667 . ?
N3 C8 C7 175.1(7) 3_667 . ?
C9 C8 C7 13.6(13) 3_667 . ?
C7 C8 C7 117.4(7) 3_667 . ?
N4 C8 C8 147.5(11) 3_667 3_667 ?
N3 C8 C8 129.4(9) 3_667 3_667 ?
C9 C8 C8 65.7(6) 3_667 3_667 ?
C7 C8 C8 61.9(6) 3_667 3_667 ?
C7 C8 C8 55.5(6) . 3_667 ?
N4 C8 C9 163.7(8) 3_667 . ?
N3 C8 C9 81.0(6) 3_667 . ?
C9 C8 C9 114.5(8) 3_667 . ?
C7 C8 C9 15.6(10) 3_667 . ?
C7 C8 C9 103.7(6) . . ?
C8 C8 C9 48.8(6) 3_667 . ?
N4 C8 H8A 36.4 3_667 . ?
N3 C8 H8A 46.6 3_667 . ?
C9 C8 H8A 118.1 3_667 . ?
C7 C8 H8A 114.0 3_667 . ?
C7 C8 H8A 128.6 . . ?
C8 C8 H8A 175.7 3_667 . ?
C9 C8 H8A 127.3 . . ?
C9 C7 C8 98(3) 3_667 3_667 ?
C9 C7 N3 138(5) 3_667 . ?
C8 C7 N3 50.2(5) 3_667 . ?
C9 C7 C8 46(3) 3_667 . ?
C8 C7 C8 62.6(7) 3_667 . ?
N3 C7 C8 112.8(7) . . ?
C9 C7 C10 94(3) 3_667 3_667 ?
C8 C7 C10 158.8(13) 3_667 3_667 ?
N3 C7 C10 110.2(8) . 3_667 ?
C8 C7 C10 135.9(7) . 3_667 ?
C9 C7 C6 97(3) 3_667 . ?
C8 C7 C6 164.0(9) 3_667 . ?
N3 C7 C6 113.8(7) . . ?
C8 C7 C6 133.4(7) . . ?
C10 C7 C6 10.9(6) 3_667 . ?
C9 C7 N4 27(5) 3_667 3_667 ?
C8 C7 N4 94.5(7) 3_667 3_667 ?
N3 C7 N4 144.5(7) . 3_667 ?
C8 C7 N4 32.0(4) . 3_667 ?
C10 C7 N4 104.0(6) 3_667 3_667 ?
C6 C7 N4 101.5(6) . 3_667 ?
C6 C10 O10 65(3) 3_667 . ?
C6 C10 O9 83(3) 3_667 3_667 ?
O10 C10 O9 106.6(10) . 3_667 ?
C6 C10 O11 104(3) 3_667 . ?
O10 C10 O11 127.4(9) . . ?
O9 C10 O11 24.6(8) 3_667 . ?
C6 C10 O8 56(3) 3_667 3_667 ?
O10 C10 O8 15.9(6) . 3_667 ?
O9 C10 O8 115.3(9) 3_667 3_667 ?
O11 C10 O8 138.7(9) . 3_667 ?
C6 C10 C7 98(4) 3_667 3_667 ?
O10 C10 C7 127.6(9) . 3_667 ?
O9 C10 C7 120.6(11) 3_667 3_667 ?
O11 C10 C7 104.3(9) . 3_667 ?
O8 C10 C7 113.4(8) 3_667 3_667 ?
C6 C10 C9 101(4) 3_667 . ?
O10 C10 C9 115.8(8) . . ?
O9 C10 C9 135.1(11) 3_667 . ?
O11 C10 C9 116.8(9) . . ?
O8 C10 C9 103.1(8) 3_667 . ?
C7 C10 C9 14.7(9) 3_667 . ?

loop_
_geom_bond_atom_site_label_1
_geom_bond_atom_site_label_2
_geom_bond_distance
_geom_bond_site_symmetry_2
_geom_bond_publ_flag
Gd1 O8 2.336(8) . ?
Gd1 O10 2.357(7) 3_667 ?
Gd1 O6 2.368(3) . ?
Gd1 O1 2.380(3) 1_545 ?
Gd1 O3 2.415(2) . ?
Gd1 O5 2.435(3) . ?
Gd1 O7 2.443(3) . ?
Gd1 O4 2.449(2) 4_565 ?
Gd1 N2 2.515(3) 4_565 ?
O1 C1 1.256(4) . ?
O1 Gd1 2.380(3) 1_565 ?
O2 C1 1.258(4) . ?
O3 C5 1.260(4) . ?
O4 C5 1.259(4) . ?
O4 Gd1 2.449(2) 4_566 ?
O5 H5A 0.8504 . ?
O5 H5B 0.8503 . ?
O6 H6A 0.8557 . ?
O6 H6B 0.8540 . ?
O7 H7A 0.8537 . ?
O7 H7B 0.8545 . ?
N1 N2 1.336(4) . ?
N1 C2 1.348(4) . ?
N1 H1A 0.8998 . ?
N2 C4 1.347(4) . ?
N2 Gd1 2.515(3) 4_566 ?
C1 C2 1.488(5) . ?
C2 C3 1.380(5) . ?
C3 C4 1.394(5) . ?
C3 H3 0.9300 . ?
C4 C5 1.482(5) . ?
O8 O10 0.401(11) 3_667 ?
O8 C6 1.268(7) . ?
O8 C10 1.404(13) 3_667 ?
O9 O11 0.533(17) 3_667 ?
O9 C6 1.247(8) . ?
O9 C10 1.249(16) 3_667 ?
O10 O8 0.401(11) 3_667 ?
O10 C6 1.150(13) 3_667 ?
O10 C10 1.240(8) . ?
O10 Gd1 2.357(7) 3_667 ?
O11 O9 0.533(17) 3_667 ?
O11 C10 1.255(8) . ?
O11 C6 1.350(16) 3_667 ?
C6 C10 0.281(14) 3_667 ?
C6 O10 1.150(13) 3_667 ?
C6 O11 1.350(16) 3_667 ?
C6 C7 1.479(8) . ?
C6 C9 1.569(16) 3_667 ?
N3 C8 1.122(9) 3_667 ?
N3 N4 1.343(7) . ?
N3 C7 1.348(8) . ?
N3 C9 1.649(11) 3_667 ?
N4 C8 0.892(8) 3_667 ?
N4 C9 1.354(8) . ?
N4 C7 1.680(10) 3_667 ?
N4 H4A 0.9000 . ?
C9 C7 0.38(2) 3_667 ?
C9 C8 1.154(14) 3_667 ?
C9 C8 1.396(8) . ?
C9 C10 1.490(8) . ?
C9 C6 1.569(16) 3_667 ?
C9 N3 1.649(11) 3_667 ?
C8 N4 0.892(8) 3_667 ?
C8 N3 1.122(9) 3_667 ?
C8 C9 1.154(14) 3_667 ?
C8 C7 1.294(13) 3_667 ?
C8 C7 1.385(8) . ?
C8 C8 1.394(14) 3_667 ?
C8 H8A 0.9600 . ?
C7 C9 0.38(2) 3_667 ?
C7 C8 1.294(13) 3_667 ?
C7 C10 1.414(16) 3_667 ?
C7 N4 1.680(10) 3_667 ?
C10 C6 0.281(14) 3_667 ?
C10 O9 1.249(16) 3_667 ?
C10 O8 1.404(13) 3_667 ?
C10 C7 1.414(16) 3_667 ?

loop_
_geom_torsion_atom_site_label_1
_geom_torsion_atom_site_label_2
_geom_torsion_atom_site_label_3
_geom_torsion_atom_site_label_4
_geom_torsion
_geom_torsion_site_symmetry_1
_geom_torsion_site_symmetry_2
_geom_torsion_site_symmetry_3
_geom_torsion_site_symmetry_4
_geom_torsion_publ_flag
O8 Gd1 O3 C5 -7.8(4) . . . . ?
O10 Gd1 O3 C5 -8.1(4) 3_667 . . . ?
O6 Gd1 O3 C5 -165.3(4) . . . . ?
O1 Gd1 O3 C5 132.1(4) 1_545 . . . ?
O5 Gd1 O3 C5 71.2(4) . . . . ?
O7 Gd1 O3 C5 39.8(5) . . . . ?
O4 Gd1 O3 C5 -86.4(4) 4_565 . . . ?
N2 Gd1 O3 C5 -119.4(4) 4_565 . . . ?
C2 N1 N2 C4 0.1(4) . . . . ?
C2 N1 N2 Gd1 172.7(3) . . . 4_566 ?
Gd1 O1 C1 O2 -12.4(8) 1_565 . . . ?
Gd1 O1 C1 C2 167.4(3) 1_565 . . . ?
N2 N1 C2 C3 -0.1(4) . . . . ?
N2 N1 C2 C1 -179.4(3) . . . . ?
O1 C1 C2 N1 -11.7(5) . . . . ?
O2 C1 C2 N1 168.1(3) . . . . ?
O1 C1 C2 C3 169.2(4) . . . . ?
O2 C1 C2 C3 -11.0(6) . . . . ?
N1 C2 C3 C4 0.0(4) . . . . ?
C1 C2 C3 C4 179.2(4) . . . . ?
N1 N2 C4 C3 -0.1(4) . . . . ?
Gd1 N2 C4 C3 -174.2(2) 4_566 . . . ?
N1 N2 C4 C5 -177.4(3) . . . . ?
Gd1 N2 C4 C5 8.5(4) 4_566 . . . ?
C2 C3 C4 N2 0.0(4) . . . . ?
C2 C3 C4 C5 176.7(4) . . . . ?
Gd1 O4 C5 O3 167.7(3) 4_566 . . . ?
Gd1 O4 C5 C4 -14.5(4) 4_566 . . . ?
Gd1 O3 C5 O4 -116.5(4) . . . . ?
Gd1 O3 C5 C4 65.7(5) . . . . ?
N2 C4 C5 O4 3.3(5) . . . . ?
C3 C4 C5 O4 -173.3(4) . . . . ?
N2 C4 C5 O3 -178.8(3) . . . . ?
C3 C4 C5 O3 4.6(6) . . . . ?
O6 Gd1 O8 O10 -140.6(18) . . . 3_667 ?
O1 Gd1 O8 O10 70(2) 1_545 . . 3_667 ?
O3 Gd1 O8 O10 -178(2) . . . 3_667 ?
O5 Gd1 O8 O10 107(2) . . . 3_667 ?
O7 Gd1 O8 O10 29(2) . . . 3_667 ?
O4 Gd1 O8 O10 -91(2) 4_565 . . 3_667 ?
N2 Gd1 O8 O10 -38(2) 4_565 . . 3_667 ?
O10 Gd1 O8 C6 55.2(18) 3_667 . . . ?
O6 Gd1 O8 C6 -85.4(7) . . . . ?
O1 Gd1 O8 C6 125.4(6) 1_545 . . . ?
O3 Gd1 O8 C6 -123.0(7) . . . . ?
O5 Gd1 O8 C6 162.4(7) . . . . ?
O7 Gd1 O8 C6 84.7(7) . . . . ?
O4 Gd1 O8 C6 -36.0(6) 4_565 . . . ?
N2 Gd1 O8 C6 17.7(7) 4_565 . . . ?
O10 Gd1 O8 C10 43.0(16) 3_667 . . 3_667 ?
O6 Gd1 O8 C10 -97.6(7) . . . 3_667 ?
O1 Gd1 O8 C10 113.2(8) 1_545 . . 3_667 ?
O3 Gd1 O8 C10 -135.2(8) . . . 3_667 ?
O5 Gd1 O8 C10 150.2(8) . . . 3_667 ?
O7 Gd1 O8 C10 72.5(8) . . . 3_667 ?
O4 Gd1 O8 C10 -48.2(7) 4_565 . . 3_667 ?
N2 Gd1 O8 C10 5.5(8) 4_565 . . 3_667 ?
O11 O9 C6 C10 -31(4) 3_667 . . 3_667 ?
O11 O9 C6 O10 -132(4) 3_667 . . 3_667 ?
C10 O9 C6 O10 -101(3) 3_667 . . 3_667 ?
O11 O9 C6 O8 -146(4) 3_667 . . . ?
C10 O9 C6 O8 -115(3) 3_667 . . . ?
C10 O9 C6 O11 31(4) 3_667 . . 3_667 ?
O11 O9 C6 C7 34(4) 3_667 . . . ?
C10 O9 C6 C7 66(3) 3_667 . . . ?
O11 O9 C6 C9 26(5) 3_667 . . 3_667 ?
C10 O9 C6 C9 57(3) 3_667 . . 3_667 ?
O10 O8 C6 C10 -54(4) 3_667 . . 3_667 ?
Gd1 O8 C6 C10 -120(4) . . . 3_667 ?
C10 O8 C6 O10 54(4) 3_667 . . 3_667 ?
Gd1 O8 C6 O10 -66(2) . . . 3_667 ?
O10 O8 C6 O9 46(2) 3_667 . . . ?
C10 O8 C6 O9 100(4) 3_667 . . . ?
Gd1 O8 C6 O9 -19.8(10) . . . . ?
O10 O8 C6 O11 24(3) 3_667 . . 3_667 ?
C10 O8 C6 O11 78(4) 3_667 . . 3_667 ?
Gd1 O8 C6 O11 -42(2) . . . 3_667 ?
O10 O8 C6 C7 -134(2) 3_667 . . . ?
C10 O8 C6 C7 -80(4) 3_667 . . . ?
Gd1 O8 C6 C7 159.8(9) . . . . ?
O10 O8 C6 C9 -127(2) 3_667 . . 3_667 ?
C10 O8 C6 C9 -73(4) 3_667 . . 3_667 ?
Gd1 O8 C6 C9 166.9(9) . . . 3_667 ?
C7 N3 N4 C8 6.0(12) . . . 3_667 ?
C9 N3 N4 C8 -1.2(11) 3_667 . . 3_667 ?
C8 N3 N4 C9 -6.7(12) 3_667 . . . ?
C7 N3 N4 C9 -0.7(8) . . . . ?
C9 N3 N4 C9 -7.9(18) 3_667 . . . ?
C8 N3 N4 C7 1.0(11) 3_667 . . 3_667 ?
C7 N3 N4 C7 7.0(18) . . . 3_667 ?
C9 N3 N4 C7 -0.2(6) 3_667 . . 3_667 ?
C8 N4 C9 C7 71(5) 3_667 . . 3_667 ?
N3 N4 C9 C7 78(6) . . . 3_667 ?
N3 N4 C9 C8 6.6(12) . . . 3_667 ?
C7 N4 C9 C8 -71(5) 3_667 . . 3_667 ?
C8 N4 C9 C8 -0.6(12) 3_667 . . . ?
N3 N4 C9 C8 5.9(17) . . . . ?
C7 N4 C9 C8 -72(5) 3_667 . . . ?
C8 N4 C9 C10 169.4(19) 3_667 . . . ?
N3 N4 C9 C10 175.9(10) . . . . ?
C7 N4 C9 C10 98(6) 3_667 . . . ?
C8 N4 C9 C6 159(2) 3_667 . . 3_667 ?
N3 N4 C9 C6 165.9(11) . . . 3_667 ?
C7 N4 C9 C6 88(6) 3_667 . . 3_667 ?
C8 N4 C9 N3 8(2) 3_667 . . 3_667 ?
N3 N4 C9 N3 15(3) . . . 3_667 ?
C7 N4 C9 N3 -63(5) 3_667 . . 3_667 ?
C7 C9 C8 N4 34(10) 3_667 . . 3_667 ?
C8 C9 C8 N4 178(4) 3_667 . . 3_667 ?
N4 C9 C8 N4 178(4) . . . 3_667 ?
C10 C9 C8 N4 10(6) . . . 3_667 ?
C6 C9 C8 N4 25(6) 3_667 . . 3_667 ?
N3 C9 C8 N4 5(4) 3_667 . . 3_667 ?
C7 C9 C8 N3 29(6) 3_667 . . 3_667 ?
C8 C9 C8 N3 172.5(13) 3_667 . . 3_667 ?
N4 C9 C8 N3 172.9(14) . . . 3_667 ?
C10 C9 C8 N3 5.3(19) . . . 3_667 ?
C6 C9 C8 N3 20(2) 3_667 . . 3_667 ?
C7 C9 C8 C9 -144(7) 3_667 . . 3_667 ?
C8 C9 C8 C9 0.002(1) 3_667 . . 3_667 ?
N4 C9 C8 C9 0.4(9) . . . 3_667 ?
C10 C9 C8 C9 -167(3) . . . 3_667 ?
C6 C9 C8 C9 -153(3) 3_667 . . 3_667 ?
N3 C9 C8 C9 -172.5(13) 3_667 . . 3_667 ?
C8 C9 C8 C7 144(7) 3_667 . . 3_667 ?
N4 C9 C8 C7 144(7) . . . 3_667 ?
C10 C9 C8 C7 -24(4) . . . 3_667 ?
C6 C9 C8 C7 -9(4) 3_667 . . 3_667 ?
N3 C9 C8 C7 -29(6) 3_667 . . 3_667 ?
C7 C9 C8 C7 -153(5) 3_667 . . . ?
C8 C9 C8 C7 -8.8(19) 3_667 . . . ?
N4 C9 C8 C7 -8(2) . . . . ?
C10 C9 C8 C7 -176.0(9) . . . . ?
C6 C9 C8 C7 -161.8(11) 3_667 . . . ?
N3 C9 C8 C7 178.7(13) 3_667 . . . ?
C7 C9 C8 C8 -144(7) 3_667 . . 3_667 ?
N4 C9 C8 C8 0.4(9) . . . 3_667 ?
C10 C9 C8 C8 -167(3) . . . 3_667 ?
C6 C9 C8 C8 -153(3) 3_667 . . 3_667 ?
N3 C9 C8 C8 -172.5(13) 3_667 . . 3_667 ?
C8 N3 C7 C9 -49(7) 3_667 . . 3_667 ?
N4 N3 C7 C9 -54(8) . . . 3_667 ?
N4 N3 C7 C8 -4.5(9) . . . 3_667 ?
C9 N3 C7 C8 49(7) 3_667 . . 3_667 ?
C8 N3 C7 C8 -0.7(13) 3_667 . . . ?
N4 N3 C7 C8 -5.1(17) . . . . ?
C9 N3 C7 C8 49(6) 3_667 . . . ?
C8 N3 C7 C10 -170.6(19) 3_667 . . 3_667 ?
N4 N3 C7 C10 -175.0(13) . . . 3_667 ?
C9 N3 C7 C10 -121(9) 3_667 . . 3_667 ?
C8 N3 C7 C6 178.4(17) 3_667 . . . ?
N4 N3 C7 C6 173.9(10) . . . . ?
C9 N3 C7 C6 -132(9) 3_667 . . . ?
C8 N3 C7 N4 -7(2) 3_667 . . 3_667 ?
N4 N3 C7 N4 -11(3) . . . 3_667 ?
C9 N3 C7 N4 42(5) 3_667 . . 3_667 ?
N4 C8 C7 C9 -38(7) 3_667 . . 3_667 ?
N3 C8 C7 C9 -52(19) 3_667 . . 3_667 ?
C7 C8 C7 C9 136(7) 3_667 . . 3_667 ?
C8 C8 C7 C9 136(7) 3_667 . . 3_667 ?
C9 C8 C7 C9 144(6) . . . 3_667 ?
N4 C8 C7 C8 -173.8(13) 3_667 . . 3_667 ?
N3 C8 C7 C8 173(14) 3_667 . . 3_667 ?
C9 C8 C7 C8 -136(7) 3_667 . . 3_667 ?
C7 C8 C7 C8 0.001(2) 3_667 . . 3_667 ?
C9 C8 C7 C8 8.0(17) . . . 3_667 ?
N4 C8 C7 N3 -173.2(15) 3_667 . . . ?
N3 C8 C7 N3 173(13) 3_667 . . . ?
C9 C8 C7 N3 -135(8) 3_667 . . . ?
C7 C8 C7 N3 0.6(11) 3_667 . . . ?
C8 C8 C7 N3 0.6(11) 3_667 . . . ?
C9 C8 C7 N3 9(3) . . . . ?
N4 C8 C7 C10 -7(3) 3_667 . . 3_667 ?
N3 C8 C7 C10 -20(16) 3_667 . . 3_667 ?
C9 C8 C7 C10 31(4) 3_667 . . 3_667 ?
C7 C8 C7 C10 167(3) 3_667 . . 3_667 ?
C8 C8 C7 C10 167(3) 3_667 . . 3_667 ?
C9 C8 C7 C10 175.0(14) . . . 3_667 ?
N4 C8 C7 C6 8(2) 3_667 . . . ?
N3 C8 C7 C6 -6(16) 3_667 . . . ?
C9 C8 C7 C6 46(5) 3_667 . . . ?
C7 C8 C7 C6 -178(2) 3_667 . . . ?
C8 C8 C7 C6 -178(2) 3_667 . . . ?
C9 C8 C7 C6 -170.2(9) . . . . ?
N3 C8 C7 N4 -14(14) 3_667 . . 3_667 ?
C9 C8 C7 N4 38(7) 3_667 . . 3_667 ?
C7 C8 C7 N4 173.8(13) 3_667 . . 3_667 ?
C8 C8 C7 N4 173.8(13) 3_667 . . 3_667 ?
C9 C8 C7 N4 -178.2(16) . . . 3_667 ?
C10 C6 C7 C9 -77(7) 3_667 . . 3_667 ?
O10 C6 C7 C9 13(6) 3_667 . . 3_667 ?
O9 C6 C7 C9 -150(6) . . . 3_667 ?
O8 C6 C7 C9 30(6) . . . 3_667 ?
O11 C6 C7 C9 -138(6) 3_667 . . 3_667 ?
C10 C6 C7 C8 77(7) 3_667 . . 3_667 ?
O10 C6 C7 C8 167(6) 3_667 . . 3_667 ?
O9 C6 C7 C8 4(6) . . . 3_667 ?
O8 C6 C7 C8 -176(6) . . . 3_667 ?
O11 C6 C7 C8 17(6) 3_667 . . 3_667 ?
C9 C6 C7 C8 154(12) 3_667 . . 3_667 ?
C10 C6 C7 N3 73(3) 3_667 . . . ?
O10 C6 C7 N3 162.9(13) 3_667 . . . ?
O9 C6 C7 N3 -0.6(13) . . . . ?
O8 C6 C7 N3 179.8(13) . . . . ?
O11 C6 C7 N3 12.4(18) 3_667 . . . ?
C9 C6 C7 N3 150(7) 3_667 . . . ?
C10 C6 C7 C8 -109(4) 3_667 . . . ?
O10 C6 C7 C8 -18(3) 3_667 . . . ?
O9 C6 C7 C8 178(2) . . . . ?
O8 C6 C7 C8 -1(2) . . . . ?
O11 C6 C7 C8 -169(2) 3_667 . . . ?
C9 C6 C7 C8 -31(4) 3_667 . . . ?
O10 C6 C7 C10 90(3) 3_667 . . 3_667 ?
O9 C6 C7 C10 -73(3) . . . 3_667 ?
O8 C6 C7 C10 107(3) . . . 3_667 ?
O11 C6 C7 C10 -60(3) 3_667 . . 3_667 ?
C9 C6 C7 C10 77(7) 3_667 . . 3_667 ?
C10 C6 C7 N4 -104(4) 3_667 . . 3_667 ?
O10 C6 C7 N4 -14.0(16) 3_667 . . 3_667 ?
O9 C6 C7 N4 -177.5(12) . . . 3_667 ?
O8 C6 C7 N4 2.9(12) . . . 3_667 ?
O11 C6 C7 N4 -164.5(13) 3_667 . . 3_667 ?
C9 C6 C7 N4 -27(5) 3_667 . . 3_667 ?
O8 O10 C10 C6 51(4) 3_667 . . 3_667 ?
Gd1 O10 C10 C6 -47(4) 3_667 . . 3_667 ?
O8 O10 C10 O9 125(3) 3_667 . . 3_667 ?
C6 O10 C10 O9 74(4) 3_667 . . 3_667 ?
Gd1 O10 C10 O9 27.2(18) 3_667 . . 3_667 ?
O8 O10 C10 O11 140(2) 3_667 . . . ?
C6 O10 C10 O11 89(4) 3_667 . . . ?
Gd1 O10 C10 O11 42.0(12) 3_667 . . . ?
C6 O10 C10 O8 -51(4) 3_667 . . 3_667 ?
Gd1 O10 C10 O8 -98(2) 3_667 . . 3_667 ?
O8 O10 C10 C7 -29(3) 3_667 . . 3_667 ?
C6 O10 C10 C7 -80(4) 3_667 . . 3_667 ?
Gd1 O10 C10 C7 -127.2(15) 3_667 . . 3_667 ?
O8 O10 C10 C9 -39(2) 3_667 . . . ?
C6 O10 C10 C9 -91(4) 3_667 . . . ?
Gd1 O10 C10 C9 -137.5(11) 3_667 . . . ?
O9 O11 C10 C6 33(4) 3_667 . . 3_667 ?
O9 O11 C10 O10 -36(4) 3_667 . . . ?
C6 O11 C10 O10 -69(3) 3_667 . . . ?
C6 O11 C10 O9 -33(5) 3_667 . . 3_667 ?
O9 O11 C10 O8 -21(5) 3_667 . . 3_667 ?
C6 O11 C10 O8 -54(3) 3_667 . . 3_667 ?
O9 O11 C10 C7 135(4) 3_667 . . 3_667 ?
C6 O11 C10 C7 102(4) 3_667 . . 3_667 ?
O9 O11 C10 C9 143(4) 3_667 . . . ?
C6 O11 C10 C9 110(3) 3_667 . . . ?
C7 C9 C10 C6 79(7) 3_667 . . 3_667 ?
C8 C9 C10 C6 -47(5) 3_667 . . 3_667 ?
N4 C9 C10 C6 -65(3) . . . 3_667 ?
C8 C9 C10 C6 102(4) . . . 3_667 ?
N3 C9 C10 C6 105(4) 3_667 . . 3_667 ?
C7 C9 C10 O10 146(6) 3_667 . . . ?
C8 C9 C10 O10 21(4) 3_667 . . . ?
N4 C9 C10 O10 2.6(17) . . . . ?
C8 C9 C10 O10 169.1(19) . . . . ?
C6 C9 C10 O10 68(3) 3_667 . . . ?
N3 C9 C10 O10 172.6(9) 3_667 . . . ?
C7 C9 C10 O9 -13(7) 3_667 . . 3_667 ?
C8 C9 C10 O9 -138(4) 3_667 . . 3_667 ?
N4 C9 C10 O9 -156.4(16) . . . 3_667 ?
C8 C9 C10 O9 10(3) . . . 3_667 ?
C6 C9 C10 O9 -91(4) 3_667 . . 3_667 ?
N3 C9 C10 O9 14(2) 3_667 . . 3_667 ?
C7 C9 C10 O11 -33(6) 3_667 . . . ?
C8 C9 C10 O11 -159(4) 3_667 . . . ?
N4 C9 C10 O11 -177.0(16) . . . . ?
C8 C9 C10 O11 -10.5(19) . . . . ?
C6 C9 C10 O11 -112(3) 3_667 . . . ?
N3 C9 C10 O11 -6.9(9) 3_667 . . . ?
C7 C9 C10 O8 136(6) 3_667 . . 3_667 ?
C8 C9 C10 O8 11(4) 3_667 . . 3_667 ?
N4 C9 C10 O8 -7.7(16) . . . 3_667 ?
C8 C9 C10 O8 159(2) . . . 3_667 ?
C6 C9 C10 O8 57(3) 3_667 . . 3_667 ?
N3 C9 C10 O8 162.3(9) 3_667 . . 3_667 ?
C8 C9 C10 C7 -125(10) 3_667 . . 3_667 ?
N4 C9 C10 C7 -144(7) . . . 3_667 ?
C8 C9 C10 C7 23(4) . . . 3_667 ?
C6 C9 C10 C7 -79(7) 3_667 . . 3_667 ?
N3 C9 C10 C7 26(5) 3_667 . . 3_667 ?
